data_7200107
loop_
_publ_author_name
'Kendrick, John'
'Gourlay, Matthew D.'
'Neumann, Marcus A.'
'Leusen, Frank J. J.'

_publ_section_title
;
 Predicting spontaneous racemate resolution using recent developments in
 crystal structure prediction
;
_journal_issue 11
_journal_name_full CrystEngComm
_journal_page_first 2391
_journal_page_last 2399
_journal_paper_doi 10.1039/b909038j
_journal_volume 11
_journal_year 2009
_space_group_IT_number 5
_symmetry_cell_setting monoclinic
_symmetry_Int_Tables_number 5
_symmetry_space_group_name_Hall 'C 2y'
_symmetry_space_group_name_H-M 'C 1 2 1'
_cell_angle_alpha 90.000000
_cell_angle_beta 147.042574
_cell_angle_gamma 90.000000
_cell_length_a 11.290673
_cell_length_b 6.622625
_cell_length_c 13.115192
_cell_volume 533.502
_cod_data_source_file 5HMO_enantiopure.cif
_cod_data_source_block 5HMO_E_15
_cod_original_sg_symbol_H-M 'C 2'
_cod_struct_determination_method theoretical
_cod_database_code 7200107

loop_
_symmetry_equiv_pos_site_id
_symmetry_equiv_pos_as_xyz
1 x,y,z
2 -x,y,-z
3 x+1/2,y+1/2,z
4 -x+1/2,y+1/2,-z

loop_
_atom_site_label
_atom_site_type_symbol
_atom_site_fract_x
_atom_site_fract_y
_atom_site_fract_z
C46 C 1.032854 0.934424 0.831621
C47 C 0.918408 1.107648 0.806949
O48 O 0.776639 1.005241 0.777759
C49 C 0.765684 0.803796 0.745556
N50 N 0.903484 0.761046 0.769079
O51 O 0.641389 0.689589 0.702935
C52 C 0.778280 1.245893 0.639733
O53 O 0.910769 1.382782 0.678677
H54 H 1.027874 0.957383 0.745312
H55 H 1.203391 0.917474 0.978564
H56 H 1.034353 1.198220 0.934781
H57 H 0.912831 0.621054 0.741466
H58 H 0.673682 1.155179 0.513714
H59 H 0.674653 1.337900 0.614727
H60 H 0.992889 1.310012 0.682918
